data_7218833
loop_
_publ_author_name
'Garai, Antara'
'Kumar, Mohit'
'Sinha, Woormileela'
'Chatterjee, Sriparna'
'Purohit, Chandra Shekhar'
'Som, Tapobrata'
'Kar, Sanjib'

_publ_section_title
;
 Synthesis, electron transports, and charge storage properties of
 fullerene&#x2500;zinc porphyrin hybrid nanodiscs
;
_journal_name_full 'RSC Adv.'
_journal_paper_doi 10.1039/C4RA12774A
_journal_year 2014
_chemical_formula_moiety 'C32 H21 N2 Zn0'
_chemical_formula_sum 'C34 H22 N2 Zn0.5'
_chemical_formula_weight 491.22
_chemical_name_systematic
;
 ?
;
_space_group_IT_number 2
_symmetry_cell_setting triclinic
_symmetry_space_group_name_Hall '-P 1'
_symmetry_space_group_name_H-M 'P -1'
_atom_sites_solution_hydrogens geom
_atom_sites_solution_primary direct
_atom_sites_solution_secondary difmap
_audit_creation_method SHELXL-97
_cell_angle_alpha 90.808(5)
_cell_angle_beta 91.990(5)
_cell_angle_gamma 93.628(5)
_cell_formula_units_Z 2
_cell_length_a 8.393(5)
_cell_length_b 11.628(5)
_cell_length_c 14.178(5)
_cell_measurement_reflns_used 2895
_cell_measurement_temperature 293(2)
_cell_measurement_theta_max 21.98
_cell_measurement_theta_min 2.29
_cell_volume 1379.9(11)
_computing_cell_refinement 'Bruker SAINT'
_computing_data_collection 'Bruker APEX2'
_computing_data_reduction 'Bruker SAINT'
_computing_molecular_graphics 'Bruker SHELXTL'
_computing_publication_material 'Bruker SHELXTL'
_computing_structure_refinement 'SHELXL-97 (Sheldrick, 2008)'
_computing_structure_solution 'SHELXS-97 (Sheldrick, 2008)'
_diffrn_ambient_temperature 293(2)
_diffrn_measured_fraction_theta_full 0.971
_diffrn_measured_fraction_theta_max 0.971
_diffrn_measurement_device_type 'Bruker APEX-II CCD'
_diffrn_measurement_method '\f and \w scans'
_diffrn_radiation_monochromator graphite
_diffrn_radiation_source 'fine-focus sealed tube'
_diffrn_radiation_type MoK\a
_diffrn_radiation_wavelength 0.71073
_diffrn_reflns_av_R_equivalents 0.0364
_diffrn_reflns_av_sigmaI/netI 0.0560
_diffrn_reflns_limit_h_max 8
_diffrn_reflns_limit_h_min -9
_diffrn_reflns_limit_k_max 13
_diffrn_reflns_limit_k_min -13
_diffrn_reflns_limit_l_max 16
_diffrn_reflns_limit_l_min -15
_diffrn_reflns_number 10633
_diffrn_reflns_theta_full 24.19
_diffrn_reflns_theta_max 24.19
_diffrn_reflns_theta_min 2.43
_diffrn_standards_decay_% 0
_diffrn_standards_number 0
_exptl_absorpt_coefficient_mu 0.489
_exptl_absorpt_correction_T_max 0.7450
_exptl_absorpt_correction_T_min 0.6244
_exptl_absorpt_correction_type multi-scan
_exptl_crystal_colour colourless
_exptl_crystal_density_diffrn 1.182
_exptl_crystal_density_method 'not measured'
_exptl_crystal_description prism
_exptl_crystal_F_000 510
_exptl_crystal_size_max 0.4
_exptl_crystal_size_mid 0.34
_exptl_crystal_size_min 0.29
_refine_diff_density_max 0.957
_refine_diff_density_min -0.613
_refine_diff_density_rms 0.067
_refine_ls_extinction_coef 0.0049(17)
_refine_ls_extinction_expression Fc^*^=kFc[1+0.001xFc^2^\l^3^/sin(2\q)]^-1/4^
_refine_ls_extinction_method SHELXL
_refine_ls_goodness_of_fit_ref 1.098
_refine_ls_hydrogen_treatment mixed
_refine_ls_matrix_type full
_refine_ls_number_parameters 326
_refine_ls_number_reflns 4305
_refine_ls_number_restraints 0
_refine_ls_restrained_S_all 1.098
_refine_ls_R_factor_all 0.1322
_refine_ls_R_factor_gt 0.0967
_refine_ls_shift/su_max 0.000
_refine_ls_shift/su_mean 0.000
_refine_ls_structure_factor_coef Fsqd
_refine_ls_weighting_details 'calc w=1/[\s^2^(Fo^2^)+(0.0671P)^2^+4.6853P] where P=(Fo^2^+2Fc^2^)/3'
_refine_ls_weighting_scheme calc
_refine_ls_wR_factor_gt 0.2319
_refine_ls_wR_factor_ref 0.2467
_reflns_number_gt 2875
_reflns_number_total 4305
_reflns_threshold_expression >2\s(I)
_cod_data_source_file c4ra12774a2.cif
_cod_data_source_block s_kar_ic_2716_0m
_cod_original_formula_sum 'C34 H22 N2 Zn0.50'
_cod_database_code 7218833

loop_
_symmetry_equiv_pos_as_xyz
'x, y, z'
'-x, -y, -z'

loop_
_atom_site_label
_atom_site_type_symbol
_atom_site_fract_x
_atom_site_fract_y
_atom_site_fract_z
_atom_site_U_iso_or_equiv
_atom_site_adp_type
_atom_site_occupancy
_atom_site_symmetry_multiplicity
_atom_site_calc_flag
_atom_site_refinement_flags
C1 C 0.1560(8) 0.8350(6) 0.3667(4) 0.0557(17) Uani 1 1 d .
C2 C 0.2328(9) 0.7279(6) 0.3657(5) 0.074(2) Uani 1 1 d .
H2 H 0.2784 0.6943 0.3141 0.088 Uiso 1 1 calc R
C3 C 0.2264(10) 0.6854(7) 0.4529(5) 0.082(3) Uani 1 1 d .
H3 H 0.2645 0.6159 0.4725 0.098 Uiso 1 1 calc R
C4 C 0.1507(9) 0.7660(6) 0.5106(4) 0.0620(19) Uani 1 1 d .
C5 C 0.1231(8) 0.7548(6) 0.6069(4) 0.0601(18) Uani 1 1 d .
C6 C 0.0530(7) 0.8347(5) 0.6634(4) 0.0489(15) Uani 1 1 d .
C7 C 0.0278(8) 0.8245(6) 0.7628(4) 0.0611(18) Uani 1 1 d .
H7 H 0.0562 0.7638 0.8006 0.073 Uiso 1 1 calc R
C8 C -0.0433(7) 0.9173(5) 0.7912(4) 0.0530(16) Uani 1 1 d .
H8 H -0.0743 0.9326 0.8522 0.064 Uiso 1 1 calc R
C9 C -0.0637(7) 0.9894(5) 0.7111(4) 0.0498(15) Uani 1 1 d .
C10 C 0.1341(8) 0.9048(6) 0.2882(4) 0.0552(17) Uani 1 1 d .
C11 C 0.1944(9) 0.8642(6) 0.1947(4) 0.0612(18) Uani 1 1 d .
C12 C 0.0951(9) 0.8031(6) 0.1284(4) 0.0611(18) Uani 1 1 d .
H12 H -0.0105 0.7848 0.1432 0.073 Uiso 1 1 calc R
C13 C 0.1471(10) 0.7677(7) 0.0401(5) 0.074(2) Uani 1 1 d .
H13 H 0.0763 0.7287 -0.0029 0.089 Uiso 1 1 calc R
C14 C 0.3046(9) 0.7916(6) 0.0179(5) 0.0644(19) Uani 1 1 d .
C15 C 0.3979(11) 0.7650(7) -0.0658(5) 0.084(2) Uani 1 1 d .
H15A H 0.3524 0.7985 -0.1221 0.101 Uiso 1 1 calc R
H15B H 0.3998 0.6824 -0.0756 0.101 Uiso 1 1 calc R
C16 C 0.5690(10) 0.8199(7) -0.0423(5) 0.079(2) Uani 1 1 d .
H16A H 0.6471 0.7619 -0.0431 0.095 Uiso 1 1 calc R
H16B H 0.5982 0.8790 -0.0872 0.095 Uiso 1 1 calc R
C17 C 0.5591(10) 0.8709(6) 0.0549(5) 0.066(2) Uani 1 1 d .
C18 C 0.6650(11) 0.9277(7) 0.1117(6) 0.081(2) Uani 1 1 d .
H18 H 0.7685 0.9434 0.0920 0.098 Uiso 1 1 calc R
C19 C 0.6233(9) 0.9647(6) 0.2017(6) 0.072(2) Uani 1 1 d .
H19 H 0.7014 1.0029 0.2408 0.087 Uiso 1 1 calc R
C20 C 0.4750(8) 0.9471(6) 0.2335(5) 0.0600(18) Uani 1 1 d .
H20 H 0.4512 0.9726 0.2935 0.072 Uiso 1 1 calc R
C21 C 0.3545(8) 0.8888(5) 0.1738(4) 0.0521(16) Uani 1 1 d .
C22 C 0.4015(8) 0.8510(5) 0.0848(4) 0.0509(16) Uani 1 1 d .
C23 C 0.1789(10) 0.6483(7) 0.6558(5) 0.072(2) Uani 1 1 d .
C24 C 0.0770(10) 0.5572(7) 0.6774(6) 0.088(3) Uani 1 1 d .
H24 H -0.0289 0.5578 0.6560 0.106 Uiso 1 1 calc R
C25 C 0.1229(12) 0.4620(8) 0.7303(7) 0.105(3) Uani 1 1 d .
H25 H 0.0492 0.4018 0.7437 0.126 Uiso 1 1 calc R
C26 C 0.2821(13) 0.4609(8) 0.7620(6) 0.095(3) Uani 1 1 d .
C27 C 0.3727(13) 0.3783(9) 0.8195(7) 0.116(3) Uani 1 1 d .
H27A H 0.3772 0.3056 0.7856 0.139 Uiso 1 1 calc R
H27B H 0.3214 0.3638 0.8788 0.139 Uiso 1 1 calc R
C28 C 0.5391(13) 0.4340(9) 0.8371(7) 0.116(3) Uani 1 1 d .
H28A H 0.5593 0.4540 0.9033 0.139 Uiso 1 1 calc R
H28B H 0.6201 0.3844 0.8163 0.139 Uiso 1 1 calc R
C29 C 0.5325(12) 0.5398(9) 0.7776(6) 0.087(3) Uani 1 1 d .
C30 C 0.6418(14) 0.6198(11) 0.7597(7) 0.113(4) Uani 1 1 d .
H30 H 0.7452 0.6126 0.7836 0.136 Uiso 1 1 calc R
C31 C 0.6108(9) 0.7156(8) 0.7066(6) 0.086(2) Uani 1 1 d .
H31 H 0.6948 0.7693 0.6956 0.103 Uiso 1 1 calc R
C32 C 0.4631(8) 0.7348(6) 0.6696(5) 0.0634(18) Uani 1 1 d .
H32 H 0.4440 0.8007 0.6357 0.076 Uiso 1 1 calc R
C33 C 0.3371(9) 0.6468(6) 0.6860(5) 0.065(2) Uani 1 1 d .
C34 C 0.3831(9) 0.5527(6) 0.7403(4) 0.0624(19) Uani 1 1 d .
N1 N 0.1083(7) 0.8579(4) 0.4553(3) 0.0579(15) Uani 1 1 d .
N2 N -0.0048(6) 0.9375(4) 0.6333(3) 0.0516(13) Uani 1 1 d .
Zn1 Zn 0.0000 1.0000 0.5000 0.1002(7) Uani 1 2 d S

loop_
_atom_site_aniso_label
_atom_site_aniso_U_11
_atom_site_aniso_U_22
_atom_site_aniso_U_33
_atom_site_aniso_U_23
_atom_site_aniso_U_13
_atom_site_aniso_U_12
C1 0.065(4) 0.067(4) 0.037(3) 0.004(3) 0.004(3) 0.017(3)
C2 0.099(6) 0.080(5) 0.047(4) 0.007(3) 0.015(4) 0.040(4)
C3 0.122(7) 0.078(5) 0.050(4) 0.008(4) 0.003(4) 0.054(5)
C4 0.077(5) 0.070(5) 0.042(3) 0.009(3) 0.005(3) 0.030(4)
C5 0.074(5) 0.063(4) 0.047(4) 0.015(3) 0.001(3) 0.029(4)
C6 0.049(4) 0.058(4) 0.041(3) 0.009(3) 0.001(3) 0.012(3)
C7 0.076(5) 0.067(4) 0.044(3) 0.020(3) 0.008(3) 0.020(4)
C8 0.059(4) 0.064(4) 0.038(3) 0.008(3) 0.010(3) 0.011(3)
C9 0.052(4) 0.060(4) 0.039(3) 0.004(3) 0.004(3) 0.012(3)
C10 0.058(4) 0.068(4) 0.042(3) 0.005(3) 0.010(3) 0.015(3)
C11 0.077(5) 0.061(4) 0.048(4) 0.010(3) 0.011(3) 0.019(4)
C12 0.063(5) 0.073(5) 0.047(4) -0.001(3) -0.003(3) 0.006(4)
C13 0.091(6) 0.086(5) 0.047(4) -0.004(4) -0.006(4) 0.018(5)
C14 0.072(5) 0.073(5) 0.050(4) 0.015(3) 0.010(4) 0.018(4)
C15 0.117(7) 0.081(6) 0.057(4) -0.003(4) 0.009(5) 0.023(5)
C16 0.084(6) 0.091(6) 0.068(5) 0.024(4) 0.031(4) 0.036(5)
C17 0.084(6) 0.059(4) 0.058(4) 0.012(4) 0.013(4) 0.021(4)
C18 0.087(6) 0.080(6) 0.080(6) 0.020(5) 0.021(5) 0.016(5)
C19 0.049(5) 0.074(5) 0.093(6) 0.009(4) 0.000(4) -0.008(4)
C20 0.053(4) 0.073(5) 0.055(4) 0.004(3) 0.005(3) 0.008(4)
C21 0.048(4) 0.054(4) 0.056(4) 0.017(3) 0.005(3) 0.009(3)
C22 0.066(5) 0.051(4) 0.038(3) 0.012(3) 0.009(3) 0.021(3)
C23 0.091(6) 0.079(5) 0.049(4) 0.013(4) 0.006(4) 0.031(5)
C24 0.080(6) 0.070(5) 0.114(7) 0.037(5) 0.012(5) -0.012(4)
C25 0.085(7) 0.081(6) 0.146(9) 0.043(6) 0.001(6) -0.022(5)
C26 0.128(9) 0.071(6) 0.090(6) 0.022(5) 0.004(6) 0.025(6)
C27 0.144(7) 0.111(6) 0.100(5) 0.029(4) 0.003(6) 0.059(6)
C28 0.144(7) 0.111(6) 0.100(5) 0.029(4) 0.003(6) 0.059(6)
C29 0.091(7) 0.104(7) 0.069(5) -0.005(5) 0.007(5) 0.027(6)
C30 0.111(9) 0.154(11) 0.079(6) 0.001(7) 0.000(6) 0.055(8)
C31 0.051(5) 0.110(7) 0.095(6) 0.008(5) -0.006(4) 0.000(4)
C32 0.046(4) 0.067(5) 0.075(5) 0.007(4) -0.007(3) -0.008(3)
C33 0.072(5) 0.075(5) 0.050(4) -0.013(3) -0.011(3) 0.027(4)
C34 0.084(5) 0.058(4) 0.049(4) 0.009(3) -0.002(4) 0.034(4)
N1 0.075(4) 0.066(4) 0.036(3) 0.012(2) 0.006(3) 0.026(3)
N2 0.064(4) 0.055(3) 0.039(3) 0.008(2) 0.003(2) 0.020(3)
Zn1 0.1790(17) 0.0913(10) 0.0424(7) 0.0251(6) 0.0346(8) 0.0823(11)

loop_
_atom_type_symbol
_atom_type_description
_atom_type_scat_dispersion_real
_atom_type_scat_dispersion_imag
_atom_type_scat_source
C C 0.0033 0.0016 'International Tables Vol C Tables 4.2.6.8 and 6.1.1.4'
H H 0.0000 0.0000 'International Tables Vol C Tables 4.2.6.8 and 6.1.1.4'
N N 0.0061 0.0033 'International Tables Vol C Tables 4.2.6.8 and 6.1.1.4'
Zn Zn 0.2839 1.4301 'International Tables Vol C Tables 4.2.6.8 and 6.1.1.4'

loop_
_geom_angle_atom_site_label_1
_geom_angle_atom_site_label_2
_geom_angle_atom_site_label_3
_geom_angle
_geom_angle_site_symmetry_1
_geom_angle_site_symmetry_3
N1 C1 C10 125.5(6) . .
N1 C1 C2 109.6(5) . .
C10 C1 C2 125.0(6) . .
C3 C2 C1 107.3(6) . .
C3 C2 H2 126.3 . .
C1 C2 H2 126.3 . .
C2 C3 C4 107.7(6) . .
C2 C3 H3 126.1 . .
C4 C3 H3 126.1 . .
N1 C4 C5 125.3(6) . .
N1 C4 C3 108.9(5) . .
C5 C4 C3 125.8(6) . .
C6 C5 C4 125.7(6) . .
C6 C5 C23 116.4(5) . .
C4 C5 C23 117.8(6) . .
N2 C6 C5 125.7(5) . .
N2 C6 C7 108.5(5) . .
C5 C6 C7 125.8(5) . .
C8 C7 C6 107.9(5) . .
C8 C7 H7 126.0 . .
C6 C7 H7 126.0 . .
C7 C8 C9 107.8(5) . .
C7 C8 H8 126.1 . .
C9 C8 H8 126.1 . .
N2 C9 C10 125.4(5) . 2_576
N2 C9 C8 109.2(5) . .
C10 C9 C8 125.4(5) 2_576 .
C9 C10 C1 125.4(5) 2_576 .
C9 C10 C11 116.8(5) 2_576 .
C1 C10 C11 117.8(5) . .
C12 C11 C21 118.6(6) . .
C12 C11 C10 122.0(6) . .
C21 C11 C10 119.4(6) . .
C11 C12 C13 123.0(7) . .
C11 C12 H12 118.5 . .
C13 C12 H12 118.5 . .
C14 C13 C12 119.2(7) . .
C14 C13 H13 120.4 . .
C12 C13 H13 120.4 . .
C22 C14 C13 116.9(6) . .
C22 C14 C15 109.9(7) . .
C13 C14 C15 133.1(8) . .
C14 C15 C16 104.8(6) . .
C14 C15 H15A 110.8 . .
C16 C15 H15A 110.8 . .
C14 C15 H15B 110.8 . .
C16 C15 H15B 110.8 . .
H15A C15 H15B 108.9 . .
C17 C16 C15 104.5(6) . .
C17 C16 H16A 110.9 . .
C15 C16 H16A 110.9 . .
C17 C16 H16B 110.9 . .
C15 C16 H16B 110.9 . .
H16A C16 H16B 108.9 . .
C18 C17 C22 118.9(7) . .
C18 C17 C16 132.6(8) . .
C22 C17 C16 108.5(7) . .
C17 C18 C19 120.7(8) . .
C17 C18 H18 119.6 . .
C19 C18 H18 119.6 . .
C20 C19 C18 122.5(8) . .
C20 C19 H19 118.7 . .
C18 C19 H19 118.7 . .
C19 C20 C21 119.1(7) . .
C19 C20 H20 120.5 . .
C21 C20 H20 120.5 . .
C11 C21 C22 116.4(6) . .
C11 C21 C20 126.8(6) . .
C22 C21 C20 116.8(6) . .
C14 C22 C21 125.8(6) . .
C14 C22 C17 112.2(6) . .
C21 C22 C17 122.0(7) . .
C24 C23 C33 118.2(7) . .
C24 C23 C5 122.7(7) . .
C33 C23 C5 118.9(7) . .
C23 C24 C25 123.9(8) . .
C23 C24 H24 118.0 . .
C25 C24 H24 118.0 . .
C26 C25 C24 118.0(8) . .
C26 C25 H25 121.0 . .
C24 C25 H25 121.0 . .
C34 C26 C25 117.7(7) . .
C34 C26 C27 109.0(9) . .
C25 C26 C27 133.3(10) . .
C26 C27 C28 106.6(9) . .
C26 C27 H27A 110.4 . .
C28 C27 H27A 110.4 . .
C26 C27 H27B 110.4 . .
C28 C27 H27B 110.4 . .
H27A C27 H27B 108.6 . .
C29 C28 C27 101.3(8) . .
C29 C28 H28A 111.5 . .
C27 C28 H28A 111.5 . .
C29 C28 H28B 111.5 . .
C27 C28 H28B 111.5 . .
H28A C28 H28B 109.3 . .
C30 C29 C34 116.8(9) . .
C30 C29 C28 131.0(10) . .
C34 C29 C28 112.1(9) . .
C29 C30 C31 122.8(10) . .
C29 C30 H30 118.6 . .
C31 C30 H30 118.6 . .
C32 C31 C30 123.0(9) . .
C32 C31 H31 118.5 . .
C30 C31 H31 118.5 . .
C31 C32 C33 116.4(7) . .
C31 C32 H32 121.8 . .
C33 C32 H32 121.8 . .
C23 C33 C34 118.1(8) . .
C23 C33 C32 126.4(7) . .
C34 C33 C32 115.5(7) . .
C29 C34 C26 110.5(8) . .
C29 C34 C33 125.4(8) . .
C26 C34 C33 124.0(8) . .
C1 N1 C4 106.5(5) . .
C1 N1 Zn1 127.1(4) . .
C4 N1 Zn1 126.4(4) . .
C9 N2 C6 106.6(5) . .
C9 N2 Zn1 126.8(4) . .
C6 N2 Zn1 126.6(4) . .
N2 Zn1 N2 180.000(2) 2_576 .
N2 Zn1 N1 89.76(18) 2_576 .
N2 Zn1 N1 90.24(18) . .
N2 Zn1 N1 90.24(18) 2_576 2_576
N2 Zn1 N1 89.76(18) . 2_576
N1 Zn1 N1 180.000(2) . 2_576

loop_
_geom_bond_atom_site_label_1
_geom_bond_atom_site_label_2
_geom_bond_distance
_geom_bond_site_symmetry_2
C1 N1 1.360(7) .
C1 C10 1.401(8) .
C1 C2 1.439(9) .
C2 C3 1.340(9) .
C2 H2 0.9300 .
C3 C4 1.428(9) .
C3 H3 0.9300 .
C4 N1 1.391(7) .
C4 C5 1.400(8) .
C5 C6 1.390(8) .
C5 C23 1.519(9) .
C6 N2 1.385(7) .
C6 C7 1.438(8) .
C7 C8 1.329(8) .
C7 H7 0.9300 .
C8 C9 1.433(8) .
C8 H8 0.9300 .
C9 N2 1.372(7) .
C9 C10 1.399(8) 2_576
C10 C9 1.399(8) 2_576
C10 C11 1.514(8) .
C11 C12 1.391(9) .
C11 C21 1.399(9) .
C12 C13 1.404(9) .
C12 H12 0.9300 .
C13 C14 1.381(10) .
C13 H13 0.9300 .
C14 C22 1.376(9) .
C14 C15 1.484(10) .
C15 C16 1.557(11) .
C15 H15A 0.9700 .
C15 H15B 0.9700 .
C16 C17 1.500(10) .
C16 H16A 0.9700 .
C16 H16B 0.9700 .
C17 C18 1.317(11) .
C17 C22 1.410(10) .
C18 C19 1.404(11) .
C18 H18 0.9300 .
C19 C20 1.343(9) .
C19 H19 0.9300 .
C20 C21 1.427(9) .
C20 H20 0.9300 .
C21 C22 1.407(8) .
C23 C24 1.363(10) .
C23 C33 1.383(10) .
C24 C25 1.412(11) .
C24 H24 0.9300 .
C25 C26 1.396(12) .
C25 H25 0.9300 .
C26 C34 1.365(11) .
C26 C27 1.496(11) .
C27 C28 1.513(14) .
C27 H27A 0.9700 .
C27 H27B 0.9700 .
C28 C29 1.504(12) .
C28 H28A 0.9700 .
C28 H28B 0.9700 .
C29 C30 1.299(13) .
C29 C34 1.362(11) .
C30 C31 1.387(13) .
C30 H30 0.9300 .
C31 C32 1.362(10) .
C31 H31 0.9300 .
C32 C33 1.452(10) .
C32 H32 0.9300 .
C33 C34 1.412(9) .
N1 Zn1 2.039(5) .
N2 Zn1 2.035(4) .
Zn1 N2 2.035(4) 2_576
Zn1 N1 2.039(5) 2_576

loop_
_geom_torsion_atom_site_label_1
_geom_torsion_atom_site_label_2
_geom_torsion_atom_site_label_3
_geom_torsion_atom_site_label_4
_geom_torsion
_geom_torsion_site_symmetry_1
_geom_torsion_site_symmetry_4
N1 C1 C2 C3 1.8(9) . .
C10 C1 C2 C3 -178.2(7) . .
C1 C2 C3 C4 -1.8(10) . .
C2 C3 C4 N1 1.1(10) . .
C2 C3 C4 C5 -178.9(8) . .
N1 C4 C5 C6 -1.8(13) . .
C3 C4 C5 C6 178.3(8) . .
N1 C4 C5 C23 -179.7(7) . .
C3 C4 C5 C23 0.4(12) . .
C4 C5 C6 N2 1.7(12) . .
C23 C5 C6 N2 179.6(6) . .
C4 C5 C6 C7 -178.6(7) . .
C23 C5 C6 C7 -0.6(11) . .
N2 C6 C7 C8 0.3(8) . .
C5 C6 C7 C8 -179.5(7) . .
C6 C7 C8 C9 -0.6(8) . .
C7 C8 C9 N2 0.6(8) . .
C7 C8 C9 C10 179.9(7) . 2_576
N1 C1 C10 C9 1.8(12) . 2_576
C2 C1 C10 C9 -178.1(7) . 2_576
N1 C1 C10 C11 -179.5(7) . .
C2 C1 C10 C11 0.6(11) . .
C9 C10 C11 C12 -85.8(8) 2_576 .
C1 C10 C11 C12 95.4(8) . .
C9 C10 C11 C21 94.1(7) 2_576 .
C1 C10 C11 C21 -84.7(8) . .
C21 C11 C12 C13 -1.9(10) . .
C10 C11 C12 C13 178.0(6) . .
C11 C12 C13 C14 1.6(11) . .
C12 C13 C14 C22 -0.8(10) . .
C12 C13 C14 C15 178.3(7) . .
C22 C14 C15 C16 -1.4(8) . .
C13 C14 C15 C16 179.5(7) . .
C14 C15 C16 C17 1.4(7) . .
C15 C16 C17 C18 179.7(8) . .
C15 C16 C17 C22 -1.0(7) . .
C22 C17 C18 C19 2.0(11) . .
C16 C17 C18 C19 -178.8(7) . .
C17 C18 C19 C20 -1.6(12) . .
C18 C19 C20 C21 -0.1(11) . .
C12 C11 C21 C22 1.3(9) . .
C10 C11 C21 C22 -178.5(5) . .
C12 C11 C21 C20 -178.0(6) . .
C10 C11 C21 C20 2.1(10) . .
C19 C20 C21 C11 -179.3(6) . .
C19 C20 C21 C22 1.4(9) . .
C13 C14 C22 C21 0.4(10) . .
C15 C14 C22 C21 -179.0(6) . .
C13 C14 C22 C17 -179.9(6) . .
C15 C14 C22 C17 0.8(8) . .
C11 C21 C22 C14 -0.6(9) . .
C20 C21 C22 C14 178.8(6) . .
C11 C21 C22 C17 179.6(6) . .
C20 C21 C22 C17 -1.0(9) . .
C18 C17 C22 C14 179.5(6) . .
C16 C17 C22 C14 0.2(8) . .
C18 C17 C22 C21 -0.7(10) . .
C16 C17 C22 C21 179.9(6) . .
C6 C5 C23 C24 79.1(10) . .
C4 C5 C23 C24 -102.8(9) . .
C6 C5 C23 C33 -95.8(8) . .
C4 C5 C23 C33 82.2(9) . .
C33 C23 C24 C25 1.1(13) . .
C5 C23 C24 C25 -173.9(8) . .
C23 C24 C25 C26 -0.3(15) . .
C24 C25 C26 C34 0.5(14) . .
C24 C25 C26 C27 178.9(10) . .
C34 C26 C27 C28 4.1(11) . .
C25 C26 C27 C28 -174.4(11) . .
C26 C27 C28 C29 -6.0(10) . .
C27 C28 C29 C30 -176.3(10) . .
C27 C28 C29 C34 6.4(10) . .
C34 C29 C30 C31 0.9(14) . .
C28 C29 C30 C31 -176.3(9) . .
C29 C30 C31 C32 0.9(15) . .
C30 C31 C32 C33 -1.9(12) . .
C24 C23 C33 C34 -2.0(10) . .
C5 C23 C33 C34 173.2(6) . .
C24 C23 C33 C32 179.6(7) . .
C5 C23 C33 C32 -5.2(10) . .
C31 C32 C33 C23 179.7(7) . .
C31 C32 C33 C34 1.2(10) . .
C30 C29 C34 C26 178.0(8) . .
C28 C29 C34 C26 -4.3(10) . .
C30 C29 C34 C33 -1.6(13) . .
C28 C29 C34 C33 176.1(7) . .
C25 C26 C34 C29 178.8(8) . .
C27 C26 C34 C29 0.0(10) . .
C25 C26 C34 C33 -1.6(13) . .
C27 C26 C34 C33 179.6(7) . .
C23 C33 C34 C29 -178.0(7) . .
C32 C33 C34 C29 0.6(10) . .
C23 C33 C34 C26 2.3(11) . .
C32 C33 C34 C26 -179.1(7) . .
C10 C1 N1 C4 178.9(7) . .
C2 C1 N1 C4 -1.1(8) . .
C10 C1 N1 Zn1 -2.2(10) . .
C2 C1 N1 Zn1 177.8(5) . .
C5 C4 N1 C1 -179.9(7) . .
C3 C4 N1 C1 0.0(8) . .
C5 C4 N1 Zn1 1.2(11) . .
C3 C4 N1 Zn1 -178.9(5) . .
C10 C9 N2 C6 -179.7(6) 2_576 .
C8 C9 N2 C6 -0.4(7) . .
C10 C9 N2 Zn1 1.1(10) 2_576 .
C8 C9 N2 Zn1 -179.6(4) . .
C5 C6 N2 C9 179.8(7) . .
C7 C6 N2 C9 0.1(7) . .
C5 C6 N2 Zn1 -1.0(10) . .
C7 C6 N2 Zn1 179.2(4) . .
C9 N2 Zn1 N2 -1(100) . 2_576
C6 N2 Zn1 N2 180(100) . 2_576
C9 N2 Zn1 N1 179.4(5) . .
C6 N2 Zn1 N1 0.3(5) . .
C9 N2 Zn1 N1 -0.6(5) . 2_576
C6 N2 Zn1 N1 -179.7(5) . 2_576
C1 N1 Zn1 N2 0.9(6) . 2_576
C4 N1 Zn1 N2 179.6(6) . 2_576
C1 N1 Zn1 N2 -179.1(6) . .
C4 N1 Zn1 N2 -0.4(6) . .
C1 N1 Zn1 N1 141(100) . 2_576
C4 N1 Zn1 N1 -40(100) . 2_576
